data_9016031
loop_
_publ_author_name
'Bergman, G.'
'Shoemaker, D. P.'

_publ_section_title
;
 The determination of the crystal structure of the sigma phase
 in the iron-chromium and iron-molybdenum systems
;
_journal_name_full 'Acta Crystallographica'
_journal_page_first 857
_journal_page_last 865
_journal_paper_doi 10.1107/S0365110X54002605
_journal_volume 7
_journal_year 1954
_chemical_formula_sum 'Cr2.5 Fe2.5'
_space_group_IT_number 136
_symmetry_space_group_name_Hall '-P 4n 2n'
_symmetry_space_group_name_H-M 'P 42/m n m'
_cell_angle_alpha 90
_cell_angle_beta 90
_cell_angle_gamma 90
_cell_length_a 8.800
_cell_length_b 8.800
_cell_length_c 4.544
_cell_formula_units_Z 6
_cell_volume 351.887
_database_code_amcsd 0017754
_exptl_crystal_density_diffrn 7.634
_cod_original_formula_sum '(Cr2.5 Fe2.5)'
_cod_database_code 9016031
_amcsd_formula_title CrFe

loop_
_space_group_symop_operation_xyz
x,y,z
-y,-x,z
y,x,-z
1/2+y,1/2-x,1/2-z
1/2-y,1/2+x,1/2+z
1/2+x,1/2-y,1/2+z
1/2-x,1/2+y,1/2-z
x,y,-z
-x,-y,z
y,x,z
-y,-x,-z
1/2-y,1/2+x,1/2-z
1/2+y,1/2-x,1/2+z
1/2-x,1/2+y,1/2+z
1/2+x,1/2-y,1/2-z
-x,-y,-z

loop_
_atom_site_label
_atom_site_fract_x
_atom_site_fract_y
_atom_site_fract_z
_atom_site_occupancy
CrM1 0.00000 0.00000 0.00000 0.50000
FeM1 0.00000 0.00000 0.00000 0.50000
CrM2 0.39810 0.39810 0.00000 0.50000
FeM2 0.39810 0.39810 0.00000 0.50000
CrM3 0.46320 0.13160 0.00000 0.50000
FeM3 0.46320 0.13160 0.00000 0.50000
CrM4 0.73760 0.06530 0.00000 0.50000
FeM4 0.73760 0.06530 0.00000 0.50000
CrM5 0.18230 0.18230 0.25240 0.50000
FeM5 0.18230 0.18230 0.25240 0.50000

loop_
_cod_related_entry_id
_cod_related_entry_database
_cod_related_entry_code
1 AMCSD 0017754
